data_1527724
loop_
_publ_author_name
'Lehmann, M.S.'
'Larsen, F.K.'

_publ_section_title
;
 The hydrogen bond system in potassium trihydrogen bis-selenite, K H3 (Se
 O3)2, and in potassium trideuterio bis- selenite K D3 (Se O3)2, as
 determined by neutron diffraction
;
_journal_name_full 'Acta Chemica Scandinavica (1-27,1973-42,1988)'
_journal_page_first 3859
_journal_page_last 3871
_journal_volume 25
_journal_year 1971
_chemical_formula_sum 'D3 K O6 Se2'
_chemical_name_systematic 'K D3 (Se O3)2'
_space_group_IT_number 60
_symmetry_space_group_name_Hall '-P 2n 2ab'
_symmetry_space_group_name_H-M 'P b c n'
_cell_angle_alpha 90
_cell_angle_beta 90
_cell_angle_gamma 90
_cell_formula_units_Z 4
_cell_length_a 16.176
_cell_length_b 6.259
_cell_length_c 6.309
_cell_volume 638.758
_citation_journal_id_ASTM ACSAA4
_cod_data_source_file Lehmann_ACSAA4_1971_1219.cif
_cod_data_source_block D3K1O6Se2
_cod_original_cell_volume 638.7584
_cod_original_formula_sum 'D3 K1 O6 Se2'
_cod_database_code 1527724

loop_
_symmetry_equiv_pos_as_xyz
x,y,z
-x+1/2,-y+1/2,z+1/2
x+1/2,-y+1/2,-z
-x,y,-z+1/2
-x,-y,-z
x-1/2,y-1/2,-z-1/2
-x-1/2,y-1/2,z
x,-y,z-1/2

loop_
_atom_site_label
_atom_site_type_symbol
_atom_site_fract_x
_atom_site_fract_y
_atom_site_fract_z
_atom_site_occupancy
_atom_site_U_iso_or_equiv
O1 O-2 0.11121 0.38686 0.07165 1 0.0
K1 K+1 0.5 0.18832 0.25 1 0.0
D2 D+1 0.01463 0.12677 0.27042 0.5 0.0
Se1 Se+4 0.15135 0.18744 0.21156 1 0.0
O3 O-2 0.20723 0.31991 0.40555 1 0.0
O2 O-2 0.06741 0.1101 0.35921 1 0.0
D1 D+1 0.17243 0.43678 0.46787 1 0.0
